data_4106605
loop_
_publ_author_name
'Storm V. Potts'
'Leonard J. Barbour'
'Delia A. Haynes'
'Jeremy M. Rawson'
'Gareth O. Lloyd'

_publ_section_title
;
 Inclusion of Thiazyl Radicals in Porous Crystalline Materials
;
_journal_name_full 'Journal of the American Chemical Society'
_journal_page_first 12948
_journal_page_last 12951
_journal_paper_doi 10.1021/ja204548d
_journal_volume 133
_journal_year 2011
_chemical_formula_iupac '(C8 H5 Al1 O5), (C7 H6 N1 S2)'
_chemical_formula_moiety 'C8 H5 Al1 O5, C7 H6 N1 S2'
_chemical_formula_structural '(C8 H5 Al1 O5), (C7 H6 N1 S2)'
_chemical_formula_sum 'C15 H11 Al N O5 S2'
_chemical_formula_weight 376.26
_chemical_name_common MIL53(Al).MBDTA
_chemical_name_systematic ?
_space_group_crystal_system monoclinic
_space_group_IT_number 14
_space_group_name_Hall '-P 2yn'
_space_group_name_H-M_alt 'P 1 21/n 1'
_symmetry_space_group_name_Hall '-P 2yn'
_symmetry_space_group_name_H-M 'P 1 21/n 1'
_cell_angle_alpha 90
_cell_angle_beta 90.8914(59)
_cell_angle_gamma 90
_cell_formula_units_Z 4
_cell_length_a 14.9544(20)
_cell_length_b 15.0886(18)
_cell_length_c 6.64392(39)
_cell_measurement_temperature 295
_cell_volume 1499.0(3)
_computing_cell_refinement 'DICVOL 06 (Louer et al)'
_computing_data_collection 'X'Pert Data Collector (Panalytical)'
_computing_structure_refinement 'Topas Academic (Coelho 2007)'
_computing_structure_solution 'DASH (David et al 2008)'
_diffrn_ambient_temperature 295
_diffrn_detector X'Celerator
_diffrn_measurement_device_type 'Panalytical X'pert Powder'
_diffrn_radiation_monochromator none
_diffrn_source 'sealed X-ray tube'
_diffrn_source_target Cu
_exptl_crystal_density_diffrn 1.6675
_exptl_crystal_F_000 772
_pd_char_colour Reddy-brown
_pd_instr_location ' ?'
_pd_meas_2theta_range_inc 0.002
_pd_meas_2theta_range_max 60
_pd_meas_2theta_range_min 7.5
_pd_meas_number_of_points 26250
_pd_meas_scan_method cont
_pd_prep_temperature 295
_pd_proc_ls_background_function 'Chebyshev polynomial'
_pd_proc_ls_pref_orient_corr
; I~corr~ = I~obs~/[1 + (\t^2^-1)sin^2^\f]^1/2^, 
   axis (3 3 0), \t = 0.8662(7),
   (Pecharskii et al., 1987)
;
_pd_proc_ls_profile_function pseudo-Voigt
_pd_proc_ls_prof_R_factor 0.07941
_pd_proc_ls_prof_wR_expected 0.02146
_pd_proc_ls_prof_wR_factor 0.11082
_pd_spec_mounting ' packed powder pellet'
_pd_spec_mount_mode reflection
_pd_spec_shape flat_sheet
_pd_spec_size_axial 14
_pd_spec_size_equat 10
_pd_spec_size_thick 0.5
_refine_ls_extinction_method none
_refine_ls_goodness_of_fit_all 5.164
_refine_ls_matrix_type fullcycle
_refine_ls_number_constraints 0
_refine_ls_number_parameters 17
_refine_ls_number_restraints 0
_refine_ls_R_I_factor .1007
_refine_ls_structure_factor_coef Inet
_refine_ls_weighting_details 1/[Y~i~+\s(Y~i~)]
_refine_ls_weighting_scheme sigma
_cod_data_source_file ja204548d_si_003.cif
_cod_data_source_block MIL53(Al).MBDTA
_cod_original_cell_volume 1498.96(28)
_cod_original_formula_sum 'C15 H11 Al1 N1 O5  S2'
_cod_database_code 4106605

loop_
_symmetry_equiv_pos_site_id
_symmetry_equiv_pos_as_xyz
1 '-x, -y, -z'
2 '-x+1/2, y+1/2, -z+1/2'
3 'x, y, z'
4 'x+1/2, -y+1/2, z+1/2'

loop_
_atom_site_label
_atom_site_type_symbol
_atom_site_symmetry_multiplicity
_atom_site_fract_x
_atom_site_fract_y
_atom_site_fract_z
_atom_site_occupancy
_atom_site_B_iso_or_equiv
Al1 Al 0 0 0 0 1 0
Al2 Al 0 0 0 0.5 1 0
O1 O 0 0.05201 -0.01019 0.24923 1 0
H1 H 0 0.10346 -0.02753 0.25086 1 0
O2 O 0 -0.09544 -0.07478 0.075 1 0
O4 O 0 -0.42765 -0.39896 0.11601 1 0
C8 C 0 -0.37493 -0.38966 0.26409 1 0
C5 C 0 -0.30753 -0.31677 0.25272 1 0
C6 C 0 -0.22737 -0.3238 0.35726 1 0
H6 H 0 -0.21458 -0.37471 0.43131 1 0
C1 C 0 -0.12059 -0.10382 0.24223 1 0
C2 C 0 -0.18445 -0.17995 0.23922 1 0
C7 C 0 -0.16604 -0.2551 0.35171 1 0
H7 H 0 -0.11246 -0.25942 0.42373 1 0
O3 O 0 -0.09544 -0.07545 0.41181 1 0
O5 O 0 -0.37391 -0.43677 0.42057 1 0
C4 C 0 -0.3256 -0.24229 0.13834 1 0
H4 H 0 -0.37892 -0.23834 0.06502 1 0
C3 C 0 -0.26432 -0.17354 0.13266 1 0
H3 H 0 -0.27686 -0.123 0.05733 1 0
S1 S 0 0.24196 0.49539 0.18088 1 0
S2 S 0 0.15324 0.49483 0.54357 1 0
N1 N 0 0.24172 0.52819 0.41791 1 0
C9 C 0 0.13934 0.44079 0.16947 1 0
C10 C 0 0.10087 0.40192 -0.00127 1 0
H10 H 0 0.13086 0.40254 -0.12278 1 0
C11 C 0 0.01779 0.36227 0.01194 1 0
C12 C 0 -0.02467 0.35987 0.19699 1 0
H12 H 0 -0.07961 0.33143 0.20643 1 0
C13 C 0 0.01264 0.39834 0.36536 1 0
H13 H 0 -0.01715 0.39679 0.48708 1 0
C14 C 0 0.09513 0.43968 0.35257 1 0
C15 C 0 -0.02568 0.32019 -0.17275 1 0
H15B H 0 -0.08896 0.31586 -0.15396 1 0
H15C H 0 -0.00132 0.26196 -0.19236 1 0
H15A H 0 -0.0141 0.35606 -0.28877 1 0

loop_
_diffrn_radiation_type
_diffrn_radiation_wavelength
CuK\a~1~ 1.54056
CuK\a~2~ 1.54439

loop_
_geom_angle_atom_site_label_1
_geom_angle_atom_site_label_2
_geom_angle_atom_site_label_3
_geom_angle
_geom_angle_site_symmetry_3
O1 Al1 O2 91.34 .
O1 Al1 O5 100.07 2_455
O2 Al1 O5 62.58 2_455
O1 Al2 O3 89.82 .
O1 Al2 O4 87.10 2_455
O4 Al2 O3 86.53 2_455
Al1 O1 Al2 128.97 .
Al1 O1 H1 115.42 .
Al2 O1 H1 115.13 .
Al1 O2 C1 132.67 .
C8 O4 Al2 135.15 2_445
O4 C8 C5 117.20 .
O4 C8 O5 125.56 .
C5 C8 O5 117.23 .
C8 C5 C6 119.95 .
C8 C5 C4 120.02 .
C6 C5 C4 120.03 .
C5 C6 H6 119.96 .
C5 C6 C7 119.96 .
H6 C6 C7 120.08 .
O2 C1 C2 117.14 .
O2 C1 O3 125.72 .
C2 C1 O3 117.13 .
C1 C2 C7 120.08 .
C1 C2 C3 120.01 .
C7 C2 C3 119.81 .
C6 C7 C2 120.10 .
C6 C7 H7 119.99 .
C2 C7 H7 119.90 .
Al2 O3 C1 133.57 .
C8 O5 Al1 116.51 2_445
C5 C4 H4 119.96 .
C5 C4 C3 120.04 .
H4 C4 C3 120.01 .
C2 C3 C4 120.03 .
C2 C3 H3 119.91 .
C4 C3 H3 120.07 .
S1 N1 S2 113.82 .
S1 C9 C10 125.92 .
S1 C9 C14 113.40 .
C10 C9 C14 120.67 .
C9 C10 H10 120.27 .
C9 C10 C11 119.36 .
H10 C10 C11 120.36 .
C10 C11 C12 119.31 .
C10 C11 C15 120.21 .
C12 C11 C15 120.46 .
C11 C12 H12 119.14 .
C11 C12 C13 121.59 .
H12 C12 C13 119.28 .
C12 C13 H13 120.31 .
C12 C13 C14 119.45 .
H13 C13 C14 120.24 .
S2 C14 C9 113.13 .
S2 C14 C13 127.28 .
C9 C14 C13 119.58 .
C11 C15 H15B 109.53 .
C11 C15 H15C 109.48 .
C11 C15 H15A 109.44 .
H15B C15 H15C 109.42 .
H15B C15 H15A 109.50 .
H15C C15 H15A 109.46 .

loop_
_geom_bond_atom_site_label_1
_geom_bond_atom_site_label_2
_geom_bond_distance
_geom_bond_site_symmetry_2
Al1 O1 1.8249 .
Al1 O2 1.8922 .
Al1 O5 2.1852 2_455
Al2 O1 1.8560 .
Al2 O3 1.9106 .
Al2 O4 2.0157 2_455
O1 H1 0.8126 .
O2 C1 1.2573 .
O4 C8 1.2590 .
C8 C5 1.4945 .
C8 O5 1.2593 .
C5 C6 1.3801 .
C5 C4 1.3810 .
C6 H6 0.9305 .
C6 C7 1.3850 .
C1 C2 1.4938 .
C1 O3 1.2573 .
C2 C7 1.3834 .
C2 C3 1.3823 .
C7 H7 0.9291 .
C4 H4 0.9298 .
C4 C3 1.3851 .
C3 H3 0.9297 .
S1 N1 1.6508 .
S1 C9 1.7424 .
S2 N1 1.6539 .
S2 C14 1.7389 .
C9 C10 1.3934 .
C9 C14 1.3937 .
C10 H10 0.9296 .
C10 C11 1.3830 .
C11 C12 1.3930 .
C11 C15 1.5187 .
C12 H12 0.9299 .
C12 C13 1.3712 .
C13 H13 0.9296 .
C13 C14 1.3861 .
C15 H15B 0.9587 .
C15 H15C 0.9608 .
C15 H15A 0.9598 .

loop_
_geom_torsion_atom_site_label_1
_geom_torsion_atom_site_label_2
_geom_torsion_atom_site_label_3
_geom_torsion_atom_site_label_4
_geom_torsion
_geom_torsion_site_symmetry_1
_geom_torsion_site_symmetry_4
O2 Al1 O1 Al2 -47.01 . .
O2 Al1 O1 H1 124.57 . .
O5 Al1 O1 Al2 15.37 2_455 .
O5 Al1 O1 H1 -173.05 2_455 .
O1 Al1 O2 C1 12.43 . .
O5 Al1 O2 C1 -88.22 2_455 .
O3 Al2 O1 Al1 46.84 . .
O3 Al2 O1 H1 -124.76 . .
O4 Al2 O1 Al1 -39.70 . .
O4 Al2 O1 H1 148.70 . .
O1 Al2 O3 C1 -12.72 . .
O4 Al2 O3 C1 74.38 . .
Al1 O2 C1 C2 -164.50 . .
Al1 O2 C1 O3 14.12 . .
O4 C8 C5 C6 -152.72 . .
O4 C8 C5 C4 27.54 . .
O5 C8 C5 C6 26.99 . .
O5 C8 C5 C4 -152.75 . .
O4 C8 O5 Al1 -26.44 . 2_445
C5 C8 O5 Al1 153.88 . 2_445
C8 C5 C6 H6 2.02 . .
C8 C5 C6 C7 -178.03 . .
C4 C5 C6 H6 -178.24 . .
C4 C5 C6 C7 1.71 . .
C8 C5 C4 H4 -2.03 . .
C8 C5 C4 C3 178.03 . .
C6 C5 C4 H4 178.23 . .
C6 C5 C4 C3 -1.71 . .
C5 C6 C7 C2 -0.92 . .
C5 C6 C7 H7 179.01 . .
H6 C6 C7 C2 179.04 . .
H6 C6 C7 H7 -1.03 . .
O2 C1 C2 C7 128.05 . .
O2 C1 C2 C3 -55.44 . .
O3 C1 C2 C7 -50.68 . .
O3 C1 C2 C3 125.82 . .
O2 C1 O3 Al2 -13.77 . .
C2 C1 O3 Al2 164.84 . .
C1 C2 C7 C6 176.64 . .
C1 C2 C7 H7 -3.29 . .
C3 C2 C7 C6 0.13 . .
C3 C2 C7 H7 -179.81 . .
C1 C2 C3 C4 -176.64 . .
C1 C2 C3 H3 3.29 . .
C7 C2 C3 C4 -0.12 . .
C7 C2 C3 H3 179.80 . .
C5 C4 C3 C2 0.92 . .
C5 C4 C3 H3 -179.01 . .
H4 C4 C3 C2 -179.03 . .
H4 C4 C3 H3 1.05 . .
C9 S1 N1 S2 2.49 . .
N1 S1 C9 C10 176.92 . .
N1 S1 C9 C14 -2.13 . .
C14 S2 N1 S1 -2.01 . .
N1 S2 C14 C9 0.54 . .
N1 S2 C14 C13 -178.37 . .
S1 C9 C10 H10 1.43 . .
S1 C9 C10 C11 -178.72 . .
C14 C9 C10 H10 -179.59 . .
C14 C9 C10 C11 0.27 . .
S1 C9 C14 S2 1.04 . .
S1 C9 C14 C13 -179.96 . .
C10 C9 C14 S2 -178.07 . .
C10 C9 C14 C13 0.94 . .
C9 C10 C11 C12 -1.74 . .
C9 C10 C11 C15 179.49 . .
H10 C10 C11 C12 178.11 . .
H10 C10 C11 C15 -0.65 . .
C10 C11 C12 H12 -177.86 . .
C10 C11 C12 C13 2.08 . .
C15 C11 C12 H12 0.90 . .
C15 C11 C12 C13 -179.16 . .
C10 C11 C15 H15B -158.76 . .
C10 C11 C15 H15C 81.27 . .
C10 C11 C15 H15A -38.71 . .
C12 C11 C15 H15B 22.49 . .
C12 C11 C15 H15C -97.49 . .
C12 C11 C15 H15A 142.54 . .
C11 C12 C13 H13 179.05 . .
C11 C12 C13 C14 -0.87 . .
H12 C12 C13 H13 -1.01 . .
H12 C12 C13 C14 179.07 . .
C12 C13 C14 S2 178.21 . .
C12 C13 C14 C9 -0.64 . .
H13 C13 C14 S2 -1.71 . .
H13 C13 C14 C9 179.44 . .
